data_4129506
loop_
_publ_author_name
'Thompson, Samuel J.'
'Thach, Danny Q.'
'Dong, Guangbin'

_publ_section_title
;
 Cyclic Ether Synthesis via Palladium-Catalyzed Directed Dehydrogenative
 Annulation at Unactivated Terminal Positions.
;
_journal_issue 36
_journal_name_full 'Journal of the American Chemical Society'
_journal_page_first 11586
_journal_page_last 11589
_journal_paper_doi 10.1021/jacs.5b07384
_journal_volume 137
_journal_year 2015
_chemical_formula_moiety 'C28 H29 N O4'
_chemical_formula_sum 'C28 H29 N O4'
_chemical_formula_weight 443.52
_space_group_crystal_system monoclinic
_space_group_IT_number 14
_space_group_name_Hall '-P 2ybc'
_space_group_name_H-M_alt 'P 1 21/c 1'
_atom_sites_solution_hydrogens geom
_audit_creation_method SHELXL-2013
_cell_angle_alpha 90
_cell_angle_beta 103.693(10)
_cell_angle_gamma 90
_cell_formula_units_Z 4
_cell_length_a 9.5712(10)
_cell_length_b 16.0938(19)
_cell_length_c 15.5175(15)
_cell_measurement_reflns_used 13845
_cell_measurement_temperature 100(2)
_cell_measurement_theta_max 76.0
_cell_measurement_theta_min 2.72
_cell_volume 2322.3(4)
_computing_cell_refinement 'CrysAlisPro V 1.171.37.31, Agilent Technologies'
_computing_data_collection 'CrysAlisPro V 1.171.37.31, Agilent Technologies'
_computing_data_reduction 'CrysAlisPro V 1.171.37.31, Agilent Technologies'
_computing_molecular_graphics 'XP SHELXTL/PC, Siemens Analytical'
_computing_publication_material 'XL SHELXTL/PC, Siemens Analytical'
_computing_structure_refinement 'Shelxl-2013, Sheldrick, G. M.'
_computing_structure_solution
;

SUPERFLIP.  Palatinus, L. and Chapuis, G., J. Appl. Cryst. 40, 786-790.
;
_diffrn_ambient_temperature 100(2)
_diffrn_measured_fraction_theta_full 1.000
_diffrn_measured_fraction_theta_max 0.989
_diffrn_measurement_device_type 'Agilent SuperNova with AtlasS2 CCD'
_diffrn_measurement_method \w-scans
_diffrn_radiation_type CuK\a
_diffrn_radiation_wavelength 1.54184
_diffrn_reflns_av_R_equivalents 0.0256
_diffrn_reflns_av_unetI/netI 0.0163
_diffrn_reflns_Laue_measured_fraction_full 1.000
_diffrn_reflns_Laue_measured_fraction_max 0.989
_diffrn_reflns_limit_h_max 11
_diffrn_reflns_limit_h_min -12
_diffrn_reflns_limit_k_max 19
_diffrn_reflns_limit_k_min -20
_diffrn_reflns_limit_l_max 19
_diffrn_reflns_limit_l_min -19
_diffrn_reflns_number 24286
_diffrn_reflns_point_group_measured_fraction_full 1.000
_diffrn_reflns_point_group_measured_fraction_max 0.989
_diffrn_reflns_theta_full 67.684
_diffrn_reflns_theta_max 76.219
_diffrn_reflns_theta_min 4.018
_diffrn_source 'sealed microfocus tube'
_exptl_absorpt_coefficient_mu 0.676
_exptl_absorpt_correction_T_max 1.00
_exptl_absorpt_correction_T_min 0.902
_exptl_absorpt_correction_type multi-scan
_exptl_absorpt_process_details
;
CrysAlisPro, Agilent Technologies,
Version 1.171.37.35h (release 09-02-2015 CrysAlis171 .NET)
(compiled Feb  9 2015,16:26:32)
Empirical absorption correction using spherical harmonics,
 implemented in SCALE3 ABSPACK scaling algorithm.
;
_exptl_crystal_colour colorless
_exptl_crystal_density_diffrn 1.269
_exptl_crystal_description prisms
_exptl_crystal_F_000 944
_exptl_crystal_size_max 0.220
_exptl_crystal_size_mid 0.160
_exptl_crystal_size_min 0.050
_refine_diff_density_max 0.310
_refine_diff_density_min -0.271
_refine_diff_density_rms 0.059
_refine_ls_extinction_method none
_refine_ls_goodness_of_fit_ref 1.184
_refine_ls_hydrogen_treatment constr
_refine_ls_matrix_type full
_refine_ls_number_parameters 365
_refine_ls_number_reflns 4809
_refine_ls_number_restraints 283
_refine_ls_restrained_S_all 1.169
_refine_ls_R_factor_all 0.0564
_refine_ls_R_factor_gt 0.0542
_refine_ls_shift/su_max 0.000
_refine_ls_shift/su_mean 0.000
_refine_ls_structure_factor_coef Fsqd
_refine_ls_weighting_details 'w=1/[\s^2^(Fo^2^)+(0.0685P)^2^+1.6106P] where P=(Fo^2^+2Fc^2^)/3'
_refine_ls_weighting_scheme calc
_refine_ls_wR_factor_gt 0.1562
_refine_ls_wR_factor_ref 0.1579
_reflns_Friedel_coverage 0.000
_reflns_number_gt 4547
_reflns_number_total 4809
_reflns_threshold_expression 'I > 2\s(I)'
_cod_data_source_file ja5b07384_si_004.cif
_cod_data_source_block shelx
_cod_original_sg_symbol_H-M 'P 21/c'
_cod_database_code 4129506
_shelx_space_group_comment
;
The symmetry employed for this shelxl refinement is uniquely defined
by the following loop, which should always be used as a source of
symmetry information in preference to the above space-group names.
They are only intended as comments.
;
_shelx_estimated_absorpt_t_min 0.866
_shelx_estimated_absorpt_t_max 0.967
_shelxl_version_number 2013-4

loop_
_space_group_symop_operation_xyz
'x, y, z'
'-x, y+1/2, -z+1/2'
'-x, -y, -z'
'x, -y-1/2, z-1/2'

loop_
_atom_site_label
_atom_site_type_symbol
_atom_site_fract_x
_atom_site_fract_y
_atom_site_fract_z
_atom_site_U_iso_or_equiv
_atom_site_adp_type
_atom_site_occupancy
_atom_site_site_symmetry_order
_atom_site_calc_flag
_atom_site_refinement_flags_posn
_atom_site_refinement_flags_adp
_atom_site_refinement_flags_occupancy
_atom_site_disorder_assembly
_atom_site_disorder_group
C1 C 0.2692(2) 0.65283(11) 0.56753(11) 0.0284(4) Uani 1 1 d . . . . .
C2 C 0.3831(2) 0.72055(11) 0.57137(12) 0.0259(4) Uani 1 1 d . . . . .
H2A H 0.4267 0.7207 0.5195 0.031 Uiso 1 1 calc R U . . .
H2B H 0.4582 0.7212 0.6276 0.031 Uiso 1 1 calc R U . . .
C3 C 0.26407(17) 0.78793(10) 0.56661(11) 0.0187(3) Uani 1 1 d . . . . .
C4 C 0.1670(2) 0.71805(11) 0.59117(12) 0.0244(4) Uani 1 1 d . . . . .
H4A H 0.1641 0.7178 0.6545 0.029 Uiso 1 1 calc R U . . .
H4B H 0.0688 0.7165 0.5523 0.029 Uiso 1 1 calc R U . . .
C9 C 0.23835(18) 0.23993(11) 0.43560(12) 0.0218(4) Uani 1 1 d . . . . .
C10 C 0.29858(19) 0.20442(12) 0.51945(12) 0.0246(4) Uani 1 1 d . . . . .
C11 C 0.3064(2) 0.11835(12) 0.52990(13) 0.0292(4) Uani 1 1 d . . . . .
H11 H 0.3471 0.0948 0.5864 0.035 Uiso 1 1 calc R U . . .
C12 C 0.2546(2) 0.06723(12) 0.45733(14) 0.0313(4) Uani 1 1 d . . . . .
H12 H 0.2597 0.0086 0.4649 0.038 Uiso 1 1 calc R U . . .
C13 C 0.1956(2) 0.09991(12) 0.37397(13) 0.0279(4) Uani 1 1 d . . . . .
H13 H 0.1607 0.0643 0.3248 0.034 Uiso 1 1 calc R U . . .
C14 C 0.18858(18) 0.18556(11) 0.36358(12) 0.0228(4) Uani 1 1 d . . . . .
C15 C 0.30531(18) 0.85874(10) 0.63238(10) 0.0194(3) Uani 1 1 d . . . . .
C16 C 0.2162(2) 0.88400(11) 0.68660(12) 0.0254(4) Uani 1 1 d . . . . .
H16 H 0.1271 0.8565 0.6827 0.030 Uiso 1 1 calc R U . . .
C17 C 0.2562(2) 0.94933(12) 0.74670(12) 0.0291(4) Uani 1 1 d . . . . .
H17 H 0.1947 0.9659 0.7835 0.035 Uiso 1 1 calc R U . . .
C18 C 0.3857(2) 0.98995(12) 0.75263(12) 0.0301(4) Uani 1 1 d . . . . .
H18 H 0.4134 1.0343 0.7935 0.036 Uiso 1 1 calc R U . . .
C19 C 0.4749(2) 0.96541(12) 0.69842(13) 0.0293(4) Uani 1 1 d . . . . .
H19 H 0.5639 0.9931 0.7024 0.035 Uiso 1 1 calc R U . . .
C20 C 0.43465(19) 0.90073(11) 0.63849(12) 0.0245(4) Uani 1 1 d . . . . .
H20 H 0.4959 0.8849 0.6013 0.029 Uiso 1 1 calc R U . . .
C21 C 0.20116(18) 0.82412(10) 0.47444(11) 0.0192(3) Uani 1 1 d . . . . .
C22 C 0.06315(19) 0.85781(11) 0.45586(12) 0.0241(4) Uani 1 1 d . . . . .
H22 H 0.0092 0.8565 0.4999 0.029 Uiso 1 1 calc R U . . .
C23 C 0.0032(2) 0.89340(12) 0.37353(13) 0.0287(4) Uani 1 1 d . . . . .
H23 H -0.0910 0.9162 0.3619 0.034 Uiso 1 1 calc R U . . .
C24 C 0.0808(2) 0.89555(11) 0.30846(12) 0.0283(4) Uani 1 1 d . . . . .
H24 H 0.0393 0.9186 0.2518 0.034 Uiso 1 1 calc R U . . .
C25 C 0.2188(2) 0.86395(12) 0.32687(12) 0.0281(4) Uani 1 1 d . . . . .
H25 H 0.2734 0.8664 0.2831 0.034 Uiso 1 1 calc R U . . .
C26 C 0.2786(2) 0.82848(11) 0.40938(12) 0.0247(4) Uani 1 1 d . . . . .
H26 H 0.3737 0.8070 0.4212 0.030 Uiso 1 1 calc R U . . .
C27 C 0.3968(2) 0.22686(14) 0.67438(13) 0.0348(5) Uani 1 1 d . . . . .
H27A H 0.3178 0.1970 0.6909 0.052 Uiso 1 1 calc R U . . .
H27B H 0.4283 0.2727 0.7160 0.052 Uiso 1 1 calc R U . . .
H27C H 0.4773 0.1887 0.6765 0.052 Uiso 1 1 calc R U . . .
C28 C 0.0930(2) 0.17399(14) 0.20626(13) 0.0347(5) Uani 1 1 d . . . . .
H28A H 0.1781 0.1444 0.1976 0.052 Uiso 1 1 calc R U . . .
H28B H 0.0548 0.2095 0.1548 0.052 Uiso 1 1 calc R U . . .
H28C H 0.0195 0.1337 0.2129 0.052 Uiso 1 1 calc R U . . .
O3 O 0.34870(15) 0.25926(9) 0.58648(9) 0.0309(3) Uani 1 1 d . . . . .
O4 O 0.13184(15) 0.22405(8) 0.28427(8) 0.0277(3) Uani 1 1 d . . . . .
O1 O 0.3314(8) 0.5871(6) 0.6300(5) 0.0296(15) Uani 0.52 1 d D U P A 1
O2 O 0.2281(10) 0.4638(3) 0.4379(4) 0.0297(16) Uani 0.52 1 d D U P A 1
N1 N 0.2073(5) 0.3836(3) 0.4748(3) 0.0302(9) Uani 0.52 1 d D U P A 1
C5 C 0.2904(8) 0.5094(5) 0.5927(3) 0.0312(15) Uani 0.52 1 d D U P A 1
H5A H 0.1961 0.4923 0.6025 0.037 Uiso 0.52 1 calc R U P A 1
H5B H 0.3630 0.4665 0.6173 0.037 Uiso 0.52 1 calc R U P A 1
C6 C 0.2821(4) 0.5238(2) 0.4976(2) 0.0249(7) Uani 0.52 1 d D U P A 1
H6 H 0.3827 0.5342 0.4923 0.030 Uiso 0.52 1 calc R U P A 1
C7 C 0.2027(9) 0.6068(4) 0.4788(6) 0.0229(15) Uani 0.52 1 d D U P A 1
H7A H 0.0974 0.5998 0.4694 0.028 Uiso 0.52 1 calc R U P A 1
H7B H 0.2245 0.6355 0.4272 0.028 Uiso 0.52 1 calc R U P A 1
C8 C 0.2363(14) 0.3288(6) 0.4228(8) 0.028(2) Uani 0.52 1 d D U P A 1
H8 H 0.2589 0.3483 0.3699 0.033 Uiso 0.52 1 calc R U P A 1
O1A O 0.2934(8) 0.5886(6) 0.6335(5) 0.0278(15) Uani 0.48 1 d D U P A 2
O2A O 0.1993(10) 0.4638(3) 0.4414(4) 0.0233(14) Uani 0.48 1 d D U P A 2
N1A N 0.2676(5) 0.3843(3) 0.4700(3) 0.0260(9) Uani 0.48 1 d D U P A 2
C5A C 0.2507(8) 0.5130(6) 0.5954(4) 0.0327(16) Uani 0.48 1 d D U P A 2
H5A1 H 0.1799 0.4873 0.6246 0.039 Uiso 0.48 1 calc R U P A 2
H5A2 H 0.3346 0.4754 0.6031 0.039 Uiso 0.48 1 calc R U P A 2
C6A C 0.1860(5) 0.5249(2) 0.5011(3) 0.0297(8) Uani 0.48 1 d D U P A 2
H6A H 0.0804 0.5306 0.4962 0.036 Uiso 0.48 1 calc R U P A 2
C7A C 0.2360(11) 0.6098(4) 0.4770(7) 0.029(2) Uani 0.48 1 d D U P A 2
H7A1 H 0.1592 0.6391 0.4336 0.035 Uiso 0.48 1 calc R U P A 2
H7A2 H 0.3227 0.6054 0.4529 0.035 Uiso 0.48 1 calc R U P A 2
C8A C 0.2103(15) 0.3297(6) 0.4140(8) 0.0207(17) Uani 0.48 1 d D U P A 2
H8A H 0.1499 0.3457 0.3587 0.025 Uiso 0.48 1 calc R U P A 2

loop_
_atom_site_aniso_label
_atom_site_aniso_U_11
_atom_site_aniso_U_22
_atom_site_aniso_U_33
_atom_site_aniso_U_23
_atom_site_aniso_U_13
_atom_site_aniso_U_12
C1 0.0450(11) 0.0188(9) 0.0172(8) 0.0016(6) -0.0011(7) 0.0050(7)
C2 0.0285(9) 0.0259(9) 0.0209(8) -0.0013(7) 0.0011(7) 0.0081(7)
C3 0.0193(8) 0.0190(8) 0.0179(8) -0.0004(6) 0.0046(6) 0.0003(6)
C4 0.0305(9) 0.0214(8) 0.0210(8) 0.0025(6) 0.0051(7) -0.0024(7)
C9 0.0196(8) 0.0211(8) 0.0259(9) 0.0012(6) 0.0075(7) 0.0000(6)
C10 0.0196(8) 0.0281(9) 0.0260(9) 0.0014(7) 0.0054(7) -0.0001(7)
C11 0.0237(9) 0.0298(10) 0.0341(10) 0.0100(8) 0.0066(7) 0.0028(7)
C12 0.0273(9) 0.0210(9) 0.0456(11) 0.0061(8) 0.0087(8) -0.0003(7)
C13 0.0239(9) 0.0233(9) 0.0366(10) -0.0020(7) 0.0071(7) -0.0029(7)
C14 0.0184(8) 0.0249(9) 0.0257(9) 0.0004(7) 0.0067(6) -0.0006(6)
C15 0.0215(8) 0.0193(8) 0.0163(7) 0.0014(6) 0.0022(6) 0.0017(6)
C16 0.0250(9) 0.0271(9) 0.0237(8) -0.0028(7) 0.0051(7) 0.0008(7)
C17 0.0345(10) 0.0295(10) 0.0230(8) -0.0046(7) 0.0062(7) 0.0061(8)
C18 0.0391(10) 0.0230(9) 0.0234(9) -0.0039(7) -0.0024(8) 0.0010(7)
C19 0.0297(9) 0.0273(9) 0.0277(9) 0.0004(7) 0.0003(7) -0.0054(7)
C20 0.0240(8) 0.0256(9) 0.0228(8) 0.0007(7) 0.0033(7) -0.0003(7)
C21 0.0224(8) 0.0163(7) 0.0181(8) -0.0014(6) 0.0031(6) -0.0035(6)
C22 0.0229(8) 0.0243(8) 0.0248(8) 0.0031(7) 0.0050(7) -0.0015(7)
C23 0.0249(9) 0.0271(9) 0.0307(9) 0.0061(7) -0.0005(7) -0.0003(7)
C24 0.0367(10) 0.0244(9) 0.0193(8) 0.0028(7) -0.0024(7) -0.0063(7)
C25 0.0366(10) 0.0297(9) 0.0182(8) -0.0022(7) 0.0070(7) -0.0053(8)
C26 0.0259(9) 0.0273(9) 0.0211(8) -0.0018(7) 0.0058(7) -0.0007(7)
C27 0.0351(10) 0.0455(12) 0.0232(9) 0.0050(8) 0.0057(8) 0.0087(9)
C28 0.0432(11) 0.0362(11) 0.0256(9) -0.0066(8) 0.0099(8) -0.0103(9)
O3 0.0365(7) 0.0311(7) 0.0227(7) 0.0018(5) 0.0020(5) 0.0019(6)
O4 0.0336(7) 0.0264(7) 0.0216(6) -0.0012(5) 0.0037(5) 0.0003(5)
O1 0.038(3) 0.0197(17) 0.0255(19) 0.0031(13) -0.005(2) 0.009(2)
O2 0.043(3) 0.0202(18) 0.0322(19) 0.0012(14) 0.0210(17) 0.0019(15)
N1 0.042(2) 0.0205(16) 0.0274(16) 0.0024(12) 0.0069(19) -0.0067(18)
C5 0.039(3) 0.024(2) 0.027(2) 0.0002(16) 0.0006(18) 0.005(2)
C6 0.0298(17) 0.0199(15) 0.0229(15) -0.0033(12) 0.0021(13) -0.0021(13)
C7 0.029(3) 0.021(2) 0.017(2) -0.0023(16) 0.004(2) -0.0005(17)
C8 0.034(5) 0.028(3) 0.020(3) 0.003(2) 0.006(3) 0.008(2)
O1A 0.041(4) 0.0197(18) 0.0188(17) 0.0017(13) 0.000(2) 0.010(2)
O2A 0.033(3) 0.0172(18) 0.0212(18) 0.0014(13) 0.0098(17) -0.0009(14)
N1A 0.034(2) 0.0157(16) 0.0250(17) -0.0001(13) 0.0000(18) -0.0022(17)
C5A 0.041(3) 0.030(3) 0.025(2) 0.0058(18) 0.0038(19) -0.012(3)
C6A 0.036(2) 0.0236(17) 0.0301(18) -0.0039(14) 0.0083(15) 0.0015(15)
C7A 0.036(4) 0.024(3) 0.023(3) 0.0003(19) -0.002(2) 0.001(2)
C8A 0.024(4) 0.018(2) 0.018(3) 0.002(2) 0.001(2) 0.0026(19)

loop_
_atom_type_symbol
_atom_type_description
_atom_type_scat_dispersion_real
_atom_type_scat_dispersion_imag
_atom_type_scat_source
C C 0.0181 0.0091 'International Tables Vol C Tables 4.2.6.8 and 6.1.1.4'
H H 0.0000 0.0000 'International Tables Vol C Tables 4.2.6.8 and 6.1.1.4'
N N 0.0311 0.0180 'International Tables Vol C Tables 4.2.6.8 and 6.1.1.4'
O O 0.0492 0.0322 'International Tables Vol C Tables 4.2.6.8 and 6.1.1.4'

loop_
_geom_angle_atom_site_label_1
_geom_angle_atom_site_label_2
_geom_angle_atom_site_label_3
_geom_angle
O1A C1 C7A 107.0(4)
O1A C1 C2 119.5(3)
O1 C1 C2 108.3(3)
C7A C1 C2 110.4(4)
O1A C1 C4 109.0(3)
O1 C1 C4 121.2(3)
C7A C1 C4 121.5(4)
C2 C1 C4 89.54(13)
O1 C1 C7 105.0(4)
C2 C1 C7 120.7(3)
C4 C1 C7 112.7(3)
C1 C2 C3 89.29(14)
C1 C2 H2A 113.8
C3 C2 H2A 113.8
C1 C2 H2B 113.8
C3 C2 H2B 113.8
H2A C2 H2B 111.0
C15 C3 C21 108.96(13)
C15 C3 C2 114.75(14)
C21 C3 C2 115.45(14)
C15 C3 C4 116.83(14)
C21 C3 C4 112.15(13)
C2 C3 C4 87.58(13)
C1 C4 C3 89.13(14)
C1 C4 H4A 113.8
C3 C4 H4A 113.8
C1 C4 H4B 113.8
C3 C4 H4B 113.8
H4A C4 H4B 111.0
C14 C9 C10 117.80(16)
C14 C9 C8 121.0(4)
C10 C9 C8 121.1(4)
C14 C9 C8A 114.4(4)
C10 C9 C8A 127.6(4)
O3 C10 C11 123.73(17)
O3 C10 C9 115.74(16)
C11 C10 C9 120.52(17)
C12 C11 C10 119.69(18)
C12 C11 H11 120.2
C10 C11 H11 120.2
C13 C12 C11 121.35(18)
C13 C12 H12 119.3
C11 C12 H12 119.3
C12 C13 C14 118.89(18)
C12 C13 H13 120.6
C14 C13 H13 120.6
O4 C14 C13 123.48(16)
O4 C14 C9 114.77(15)
C13 C14 C9 121.74(17)
C16 C15 C20 118.58(16)
C16 C15 C3 121.75(15)
C20 C15 C3 119.67(15)
C15 C16 C17 120.82(17)
C15 C16 H16 119.6
C17 C16 H16 119.6
C18 C17 C16 119.95(18)
C18 C17 H17 120.0
C16 C17 H17 120.0
C17 C18 C19 119.58(17)
C17 C18 H18 120.2
C19 C18 H18 120.2
C20 C19 C18 120.40(18)
C20 C19 H19 119.8
C18 C19 H19 119.8
C19 C20 C15 120.67(17)
C19 C20 H20 119.7
C15 C20 H20 119.7
C26 C21 C22 118.24(16)
C26 C21 C3 122.64(15)
C22 C21 C3 119.05(15)
C21 C22 C23 120.93(17)
C21 C22 H22 119.5
C23 C22 H22 119.5
C24 C23 C22 120.12(18)
C24 C23 H23 119.9
C22 C23 H23 119.9
C25 C24 C23 119.39(17)
C25 C24 H24 120.3
C23 C24 H24 120.3
C24 C25 C26 120.34(17)
C24 C25 H25 119.8
C26 C25 H25 119.8
C21 C26 C25 120.96(17)
C21 C26 H26 119.5
C25 C26 H26 119.5
O3 C27 H27A 109.5
O3 C27 H27B 109.5
H27A C27 H27B 109.5
O3 C27 H27C 109.5
H27A C27 H27C 109.5
H27B C27 H27C 109.5
O4 C28 H28A 109.5
O4 C28 H28B 109.5
H28A C28 H28B 109.5
O4 C28 H28C 109.5
H28A C28 H28C 109.5
H28B C28 H28C 109.5
C10 O3 C27 117.88(16)
C14 O4 C28 118.34(15)
C5 O1 C1 110.0(5)
C6 O2 N1 115.6(5)
C8 N1 O2 107.2(7)
O1 C5 C6 102.6(5)
O1 C5 H5A 111.2
C6 C5 H5A 111.2
O1 C5 H5B 111.2
C6 C5 H5B 111.2
H5A C5 H5B 109.2
O2 C6 C5 119.6(5)
O2 C6 C7 113.6(5)
C5 C6 C7 103.5(4)
O2 C6 H6 106.4
C5 C6 H6 106.4
C7 C6 H6 106.4
C6 C7 C1 99.6(4)
C6 C7 H7A 111.9
C1 C7 H7A 111.9
C6 C7 H7B 111.9
C1 C7 H7B 111.9
H7A C7 H7B 109.6
N1 C8 C9 126.8(11)
N1 C8 H8 116.6
C9 C8 H8 116.6
C5A O1A C1 110.5(5)
C6A O2A N1A 121.9(5)
C8A N1A O2A 108.1(7)
O1A C5A C6A 109.1(5)
O1A C5A H5A1 109.9
C6A C5A H5A1 109.9
O1A C5A H5A2 109.9
C6A C5A H5A2 109.9
H5A1 C5A H5A2 108.3
O2A C6A C5A 119.7(5)
O2A C6A C7A 113.0(6)
C5A C6A C7A 106.3(5)
O2A C6A H6A 105.6
C5A C6A H6A 105.6
C7A C6A H6A 105.6
C6A C7A C1 100.9(5)
C6A C7A H7A1 111.6
C1 C7A H7A1 111.6
C6A C7A H7A2 111.6
C1 C7A H7A2 111.6
H7A1 C7A H7A2 109.4
N1A C8A C9 119.5(9)
N1A C8A H8A 120.3
C9 C8A H8A 120.3

loop_
_geom_bond_atom_site_label_1
_geom_bond_atom_site_label_2
_geom_bond_distance
C1 O1A 1.435(11)
C1 O1 1.463(10)
C1 C7A 1.531(10)
C1 C2 1.533(3)
C1 C4 1.537(3)
C1 C7 1.560(9)
C2 C3 1.562(2)
C2 H2A 0.9900
C2 H2B 0.9900
C3 C15 1.518(2)
C3 C21 1.530(2)
C3 C4 1.562(2)
C4 H4A 0.9900
C4 H4B 0.9900
C9 C14 1.410(2)
C9 C10 1.413(2)
C9 C8 1.443(11)
C9 C8A 1.493(11)
C10 O3 1.362(2)
C10 C11 1.395(3)
C11 C12 1.388(3)
C11 H11 0.9500
C12 C13 1.387(3)
C12 H12 0.9500
C13 C14 1.388(3)
C13 H13 0.9500
C14 O4 1.370(2)
C15 C16 1.393(2)
C15 C20 1.394(2)
C16 C17 1.397(3)
C16 H16 0.9500
C17 C18 1.385(3)
C17 H17 0.9500
C18 C19 1.390(3)
C18 H18 0.9500
C19 C20 1.388(3)
C19 H19 0.9500
C20 H20 0.9500
C21 C26 1.389(2)
C21 C22 1.393(2)
C22 C23 1.394(3)
C22 H22 0.9500
C23 C24 1.388(3)
C23 H23 0.9500
C24 C25 1.381(3)
C24 H24 0.9500
C25 C26 1.395(3)
C25 H25 0.9500
C26 H26 0.9500
C27 O3 1.431(2)
C27 H27A 0.9800
C27 H27B 0.9800
C27 H27C 0.9800
C28 O4 1.428(2)
C28 H28A 0.9800
C28 H28B 0.9800
C28 H28C 0.9800
O1 C5 1.395(5)
O2 C6 1.353(6)
O2 N1 1.445(6)
N1 C8 1.270(7)
C5 C6 1.477(6)
C5 H5A 0.9900
C5 H5B 0.9900
C6 C7 1.530(6)
C6 H6 1.0000
C7 H7A 0.9900
C7 H7B 0.9900
C8 H8 0.9500
O1A C5A 1.372(6)
O2A C6A 1.376(6)
O2A N1A 1.457(6)
N1A C8A 1.266(7)
C5A C6A 1.461(6)
C5A H5A1 0.9900
C5A H5A2 0.9900
C6A C7A 1.524(7)
C6A H6A 1.0000
C7A H7A1 0.9900
C7A H7A2 0.9900
C8A H8A 0.9500

loop_
_geom_torsion_atom_site_label_1
_geom_torsion_atom_site_label_2
_geom_torsion_atom_site_label_3
_geom_torsion_atom_site_label_4
_geom_torsion
O1A C1 C2 C3 -127.7(4)
O1 C1 C2 C3 -138.9(3)
C7A C1 C2 C3 107.6(4)
C4 C1 C2 C3 -16.00(13)
C7 C1 C2 C3 100.3(3)
C1 C2 C3 C15 134.31(14)
C1 C2 C3 C21 -97.69(15)
C1 C2 C3 C4 15.76(13)
O1A C1 C4 C3 137.2(3)
O1 C1 C4 C3 127.3(4)
C7A C1 C4 C3 -97.8(4)
C2 C1 C4 C3 16.00(13)
C7 C1 C4 C3 -107.3(3)
C15 C3 C4 C1 -132.34(15)
C21 C3 C4 C1 100.86(15)
C2 C3 C4 C1 -15.71(12)
C14 C9 C10 O3 178.30(15)
C8 C9 C10 O3 2.2(7)
C8A C9 C10 O3 -6.6(8)
C14 C9 C10 C11 -0.7(3)
C8 C9 C10 C11 -176.7(7)
C8A C9 C10 C11 174.5(7)
O3 C10 C11 C12 -178.91(17)
C9 C10 C11 C12 0.0(3)
C10 C11 C12 C13 0.4(3)
C11 C12 C13 C14 -0.1(3)
C12 C13 C14 O4 -179.70(16)
C12 C13 C14 C9 -0.7(3)
C10 C9 C14 O4 -179.85(15)
C8 C9 C14 O4 -3.8(7)
C8A C9 C14 O4 4.4(7)
C10 C9 C14 C13 1.0(3)
C8 C9 C14 C13 177.1(7)
C8A C9 C14 C13 -174.7(6)
C21 C3 C15 C16 98.65(18)
C2 C3 C15 C16 -130.15(17)
C4 C3 C15 C16 -29.7(2)
C21 C3 C15 C20 -80.53(19)
C2 C3 C15 C20 50.7(2)
C4 C3 C15 C20 151.11(16)
C20 C15 C16 C17 -0.8(3)
C3 C15 C16 C17 180.00(16)
C15 C16 C17 C18 0.2(3)
C16 C17 C18 C19 0.1(3)
C17 C18 C19 C20 0.1(3)
C18 C19 C20 C15 -0.8(3)
C16 C15 C20 C19 1.1(3)
C3 C15 C20 C19 -179.71(16)
C15 C3 C21 C26 102.83(18)
C2 C3 C21 C26 -28.0(2)
C4 C3 C21 C26 -126.23(17)
C15 C3 C21 C22 -74.00(19)
C2 C3 C21 C22 155.18(16)
C4 C3 C21 C22 56.9(2)
C26 C21 C22 C23 1.3(3)
C3 C21 C22 C23 178.29(16)
C21 C22 C23 C24 0.1(3)
C22 C23 C24 C25 -1.5(3)
C23 C24 C25 C26 1.4(3)
C22 C21 C26 C25 -1.4(3)
C3 C21 C26 C25 -178.28(16)
C24 C25 C26 C21 0.0(3)
C11 C10 O3 C27 -7.5(3)
C9 C10 O3 C27 173.58(16)
C13 C14 O4 C28 -7.4(3)
C9 C14 O4 C28 173.46(16)
O1A C1 O1 C5 81(2)
C7A C1 O1 C5 -21.5(7)
C2 C1 O1 C5 -139.0(5)
C4 C1 O1 C5 120.0(5)
C7 C1 O1 C5 -8.9(7)
C6 O2 N1 C8 -144.1(8)
C1 O1 C5 C6 33.2(6)
N1 O2 C6 C5 -11.1(10)
N1 O2 C6 C7 -133.9(6)
O1 C5 C6 O2 -172.2(6)
O1 C5 C6 C7 -44.5(6)
O2 C6 C7 C1 168.8(5)
C5 C6 C7 C1 37.5(6)
O1A C1 C7 C6 -33.6(6)
O1 C1 C7 C6 -18.0(6)
C7A C1 C7 C6 70.0(19)
C2 C1 C7 C6 104.5(4)
C4 C1 C7 C6 -151.8(3)
O2 N1 C8 C9 176.2(9)
C14 C9 C8 N1 142.2(9)
C10 C9 C8 N1 -41.8(14)
C8A C9 C8 N1 92(6)
O1 C1 O1A C5A -94(2)
C7A C1 O1A C5A -12.3(8)
C2 C1 O1A C5A -138.6(5)
C4 C1 O1A C5A 120.8(5)
C7 C1 O1A C5A 0.1(7)
C6A O2A N1A C8A 150.0(10)
C1 O1A C5A C6A -3.8(8)
N1A O2A C6A C5A 4.5(11)
N1A O2A C6A C7A 130.9(8)
O1A C5A C6A O2A 147.9(7)
O1A C5A C6A C7A 18.4(8)
O2A C6A C7A C1 -157.3(6)
C5A C6A C7A C1 -24.1(7)
O1A C1 C7A C6A 22.1(7)
O1 C1 C7A C6A 37.5(7)
C2 C1 C7A C6A 153.6(4)
C4 C1 C7A C6A -103.8(4)
C7 C1 C7A C6A -57.7(17)
O2A N1A C8A C9 -167.8(9)
C14 C9 C8A N1A -170.3(9)
C10 C9 C8A N1A 14.5(16)
C8 C9 C8A N1A -36(5)
